data_7239459
loop_
_publ_author_name
'Goel, Richa'
'Luxami, Vijay'
'Paul, Kamaldeep'

_publ_section_title
;
 Palladium catalyzed novel monoarylation and symmetrical/unsymmetrical
 diarylation of imidazo[1,2-a]pyrazines and their in vitro anticancer
 activities
;
_journal_issue 19
_journal_name_full 'RSC Advances'
_journal_page_first 9885
_journal_paper_doi 10.1039/c3ra47192f
_journal_volume 4
_journal_year 2014
_chemical_formula_moiety 'C19 H12 Cl N3 O'
_chemical_formula_sum 'C19 H12 Cl N3 O'
_chemical_formula_weight 333.77
_space_group_crystal_system triclinic
_space_group_IT_number 2
_space_group_name_Hall '-P 1'
_space_group_name_H-M_alt 'P -1'
_atom_sites_solution_hydrogens geom
_atom_sites_solution_primary direct
_atom_sites_solution_secondary difmap
_cell_angle_alpha 96.086(3)
_cell_angle_beta 98.854(4)
_cell_angle_gamma 98.261(3)
_cell_formula_units_Z 2
_cell_length_a 5.5494(4)
_cell_length_b 11.2136(8)
_cell_length_c 12.5273(10)
_cell_measurement_reflns_used 1591
_cell_measurement_temperature 270.(2)
_cell_measurement_theta_max 23.7523
_cell_measurement_theta_min 2.6424
_cell_volume 755.70(10)
_computing_cell_refinement 'SAINT V7.68A (Bruker AXS, 2009)'
_computing_data_reduction 'SAINT V7.68A (Bruker AXS, 2009)'
_computing_structure_refinement 'SHELXL-97 (Sheldrick, 2008)'
_computing_structure_solution 'SHELXS-97 (Sheldrick, 2008)'
_diffrn_ambient_temperature 270.(2)
_diffrn_detector_area_resol_mean 8.3333
_diffrn_measured_fraction_theta_full 0.986
_diffrn_measured_fraction_theta_max 0.986
_diffrn_measurement_device_type 'Bruker Kappa Apex2'
_diffrn_measurement_method 'phi and omega scans'
_diffrn_radiation_monochromator graphite
_diffrn_radiation_type 'Mo K\a'
_diffrn_radiation_wavelength 0.71073
_diffrn_reflns_av_R_equivalents 0.0220
_diffrn_reflns_av_sigmaI/netI 0.0385
_diffrn_reflns_limit_h_max 6
_diffrn_reflns_limit_h_min -6
_diffrn_reflns_limit_k_max 12
_diffrn_reflns_limit_k_min -13
_diffrn_reflns_limit_l_max 14
_diffrn_reflns_limit_l_min -14
_diffrn_reflns_number 5562
_diffrn_reflns_theta_full 25.14
_diffrn_reflns_theta_max 25.14
_diffrn_reflns_theta_min 1.66
_diffrn_source 'sealed tube'
_diffrn_source_type 'fine focus'
_exptl_absorpt_coefficient_mu 0.263
_exptl_absorpt_correction_T_max 0.7452
_exptl_absorpt_correction_T_min 0.6895
_exptl_absorpt_correction_type multi-scan
_exptl_absorpt_process_details 'SADABS V2008/1 (Bruker AXS)'
_exptl_crystal_colour colourless
_exptl_crystal_density_diffrn 1.467
_exptl_crystal_density_method 'not measured'
_exptl_crystal_description rectangular
_exptl_crystal_F_000 344
_exptl_crystal_size_max 0.200
_exptl_crystal_size_mid 0.150
_exptl_crystal_size_min 0.150
_refine_diff_density_max 0.158
_refine_diff_density_min -0.199
_refine_ls_extinction_method none
_refine_ls_goodness_of_fit_ref 1.146
_refine_ls_hydrogen_treatment undef
_refine_ls_matrix_type full
_refine_ls_number_parameters 217
_refine_ls_number_reflns 2679
_refine_ls_number_restraints 0
_refine_ls_restrained_S_all 1.146
_refine_ls_R_factor_all 0.0753
_refine_ls_R_factor_gt 0.0454
_refine_ls_shift/su_max 0.006
_refine_ls_shift/su_mean 0.001
_refine_ls_structure_factor_coef Fsqd
_refine_ls_weighting_details 'calc w=1/[\s^2^(Fo^2^)+(0.0490P)^2^+0.0000P] where P=(Fo^2^+2Fc^2^)/3'
_refine_ls_weighting_scheme calc
_refine_ls_wR_factor_gt 0.1006
_refine_ls_wR_factor_ref 0.1122
_reflns_number_gt 1844
_reflns_number_total 2679
_reflns_threshold_expression >2sigma(I)
_cod_data_source_file c3ra47192f.txt
_cod_data_source_block I
_cod_database_code 7239459

loop_
_space_group_symop_operation_xyz
'x, y, z'
'-x, -y, -z'

loop_
_atom_site_type_symbol
_atom_site_label
_atom_site_fract_x
_atom_site_fract_y
_atom_site_fract_z
_atom_site_U_iso_or_equiv
_atom_site_adp_type
_atom_site_calc_flag
_atom_site_refinement_flags
_atom_site_occupancy
Cl Cl1 0.56845(12) 0.87741(6) 0.08988(6) 0.0645(3) Uani d . 1
O O1 1.6837(3) 0.13767(18) 0.65552(15) 0.0767(6) Uani d . 1
N N1 0.7349(3) 0.35962(17) 0.28074(15) 0.0466(5) Uani d . 1
N N2 0.3723(3) 0.16394(16) 0.20941(15) 0.0463(5) Uani d . 1
N N3 0.1309(3) 0.26420(18) 0.10441(16) 0.0530(5) Uani d . 1
C C1 0.5569(4) 0.7295(2) 0.1203(2) 0.0478(6) Uani d . 1
C C2 0.7634(4) 0.6983(2) 0.1802(2) 0.0597(7) Uani d . 1
H H2 0.9074 0.7548 0.202 0.072 Uiso calc R 1
C C3 0.7519(4) 0.5818(2) 0.2072(2) 0.0561(7) Uani d . 1
H H3 0.8907 0.5605 0.2476 0.067 Uiso calc R 1
C C4 0.5397(4) 0.4952(2) 0.17592(18) 0.0435(6) Uani d . 1
C C5 0.5409(4) 0.3737(2) 0.21059(18) 0.0427(6) Uani d . 1
C C6 0.7530(4) 0.2483(2) 0.31516(19) 0.0446(6) Uani d . 1
C C7 0.9794(4) 0.2433(2) 0.39391(19) 0.0449(6) Uani d . 1
C C8 1.0496(4) 0.1321(2) 0.4148(2) 0.0521(6) Uani d . 1
H H8 0.9554 0.0601 0.3777 0.063 Uiso calc R 1
C C9 1.2566(4) 0.1278(2) 0.48972(19) 0.0525(6) Uani d . 1
H H9 1.3009 0.053 0.5026 0.063 Uiso calc R 1
C C10 1.3989(4) 0.2334(2) 0.54577(19) 0.0506(6) Uani d . 1
C C11 1.6195(5) 0.2288(3) 0.6271(2) 0.0624(7) Uani d . 1
H H11 1.7164 0.3024 0.6587 0.075 Uiso calc R 1
C C12 0.3449(4) 0.6460(2) 0.0861(2) 0.0535(7) Uani d . 1
H H12 0.2082 0.6677 0.0444 0.064 Uiso calc R 1
C C13 0.3361(4) 0.5296(2) 0.11416(19) 0.0517(6) Uani d . 1
H H13 0.192 0.4733 0.0914 0.062 Uiso calc R 1
C C14 0.5754(4) 0.1507(2) 0.28168(18) 0.0478(6) Uani d . 1
H H14 0.5901 0.0766 0.3069 0.057 Uiso calc R 1
C C15 0.1651(4) 0.0827(2) 0.1634(2) 0.0538(6) Uani d . 1
H H15 0.1291 0.0013 0.1729 0.065 Uiso calc R 1
C C16 0.0231(4) 0.1467(2) 0.1006(2) 0.0565(7) Uani d . 1
H H16 -0.1308 0.1138 0.0595 0.068 Uiso calc R 1
C C17 0.3457(4) 0.2745(2) 0.17186(19) 0.0454(6) Uani d . 1
C C18 1.1267(5) 0.3485(2) 0.4488(2) 0.0577(7) Uani d . 1
H H18 1.0853 0.4236 0.4352 0.069 Uiso calc R 1
C C19 1.3349(5) 0.3437(2) 0.5238(2) 0.0622(7) Uani d . 1
H H19 1.4323 0.4154 0.5597 0.075 Uiso calc R 1

loop_
_atom_site_aniso_label
_atom_site_aniso_U_11
_atom_site_aniso_U_22
_atom_site_aniso_U_33
_atom_site_aniso_U_12
_atom_site_aniso_U_13
_atom_site_aniso_U_23
Cl1 0.0627(4) 0.0385(4) 0.0915(5) 0.0047(3) 0.0082(3) 0.0173(3)
O1 0.0856(13) 0.0622(13) 0.0760(14) 0.0160(11) -0.0113(10) 0.0119(11)
N1 0.0520(11) 0.0366(12) 0.0502(12) 0.0041(9) 0.0079(9) 0.0065(9)
N2 0.0500(11) 0.0356(11) 0.0522(13) 0.0006(9) 0.0104(10) 0.0068(9)
N3 0.0521(12) 0.0428(13) 0.0605(14) -0.0002(10) 0.0048(10) 0.0076(10)
C1 0.0526(14) 0.0369(14) 0.0563(16) 0.0061(11) 0.0158(12) 0.0090(12)
C2 0.0459(14) 0.0456(16) 0.084(2) -0.0024(12) 0.0038(13) 0.0178(14)
C3 0.0442(13) 0.0470(16) 0.0749(19) 0.0022(12) 0.0009(12) 0.0191(14)
C4 0.0462(13) 0.0373(13) 0.0474(14) 0.0050(11) 0.0114(11) 0.0045(11)
C5 0.0450(13) 0.0359(13) 0.0476(15) 0.0029(10) 0.0141(11) 0.0033(11)
C6 0.0523(14) 0.0343(13) 0.0473(14) 0.0031(11) 0.0126(11) 0.0055(11)
C7 0.0526(13) 0.0379(14) 0.0445(14) 0.0031(11) 0.0117(11) 0.0078(11)
C8 0.0589(14) 0.0363(14) 0.0583(16) 0.0008(11) 0.0075(12) 0.0064(12)
C9 0.0610(15) 0.0399(15) 0.0571(16) 0.0070(12) 0.0091(13) 0.0113(12)
C10 0.0617(15) 0.0440(15) 0.0449(15) 0.0055(12) 0.0064(12) 0.0087(12)
C11 0.0725(17) 0.0542(17) 0.0537(17) 0.0018(14) -0.0025(13) 0.0078(14)
C12 0.0497(14) 0.0411(14) 0.0667(17) 0.0070(12) 0.0007(12) 0.0075(13)
C13 0.0466(14) 0.0378(14) 0.0656(17) -0.0014(11) 0.0033(12) 0.0048(12)
C14 0.0530(14) 0.0400(14) 0.0515(15) 0.0069(12) 0.0103(12) 0.0099(12)
C15 0.0535(14) 0.0384(14) 0.0633(17) -0.0060(12) 0.0051(12) 0.0040(12)
C16 0.0541(14) 0.0450(16) 0.0636(17) -0.0055(12) 0.0047(12) 0.0034(13)
C17 0.0516(14) 0.0360(14) 0.0497(15) 0.0052(11) 0.0137(11) 0.0067(11)
C18 0.0718(17) 0.0367(14) 0.0601(17) 0.0069(13) -0.0016(14) 0.0071(13)
C19 0.0759(18) 0.0417(15) 0.0582(17) -0.0047(13) -0.0065(14) 0.0029(13)

loop_
_atom_type_symbol
_atom_type_description
_atom_type_scat_dispersion_real
_atom_type_scat_dispersion_imag
_atom_type_scat_source
C C 0.0033 0.0016 'International Tables Vol C Tables 4.2.6.8 and 6.1.1.4'
H H 0.0000 0.0000 'International Tables Vol C Tables 4.2.6.8 and 6.1.1.4'
N N 0.0061 0.0033 'International Tables Vol C Tables 4.2.6.8 and 6.1.1.4'
O O 0.0106 0.0060 'International Tables Vol C Tables 4.2.6.8 and 6.1.1.4'
Cl Cl 0.1484 0.1585 'International Tables Vol C Tables 4.2.6.8 and 6.1.1.4'

loop_
_geom_angle_atom_site_label_1
_geom_angle_atom_site_label_2
_geom_angle_atom_site_label_3
_geom_angle
C5 N1 C6 120.4(2)
C15 N2 C14 130.7(2)
C15 N2 C17 107.42(19)
C14 N2 C17 121.8(2)
C17 N3 C16 104.86(19)
C12 C1 C2 121.1(2)
C12 C1 Cl1 120.30(17)
C2 C1 Cl1 118.64(19)
C1 C2 C3 118.7(2)
C1 C2 H2 120.7
C3 C2 H2 120.7
C2 C3 C4 122.1(2)
C2 C3 H3 118.9
C4 C3 H3 118.9
C3 C4 C13 117.5(2)
C3 C4 C5 118.69(19)
C13 C4 C5 123.8(2)
N1 C5 C17 120.3(2)
N1 C5 C4 116.7(2)
C17 C5 C4 123.0(2)
C14 C6 N1 122.4(2)
C14 C6 C7 122.0(2)
N1 C6 C7 115.6(2)
C18 C7 C8 118.0(2)
C18 C7 C6 121.0(2)
C8 C7 C6 120.9(2)
C9 C8 C7 120.8(2)
C9 C8 H8 119.6
C7 C8 H8 119.6
C8 C9 C10 120.6(2)
C8 C9 H9 119.7
C10 C9 H9 119.7
C19 C10 C9 119.1(2)
C19 C10 C11 120.2(2)
C9 C10 C11 120.6(2)
O1 C11 C10 125.2(3)
O1 C11 H11 117.4
C10 C11 H11 117.4
C1 C12 C13 119.5(2)
C1 C12 H12 120.2
C13 C12 H12 120.2
C12 C13 C4 121.1(2)
C12 C13 H13 119.5
C4 C13 H13 119.5
C6 C14 N2 118.0(2)
C6 C14 H14 121.0
N2 C14 H14 121.0
C16 C15 N2 105.0(2)
C16 C15 H15 127.5
N2 C15 H15 127.5
C15 C16 N3 112.6(2)
C15 C16 H16 123.7
N3 C16 H16 123.7
N3 C17 N2 110.2(2)
N3 C17 C5 132.7(2)
N2 C17 C5 117.1(2)
C19 C18 C7 121.0(2)
C19 C18 H18 119.5
C7 C18 H18 119.5
C10 C19 C18 120.5(2)
C10 C19 H19 119.8
C18 C19 H19 119.8

loop_
_geom_bond_atom_site_label_1
_geom_bond_atom_site_label_2
_geom_bond_distance
Cl1 C1 1.736(2)
O1 C11 1.200(3)
N1 C5 1.321(3)
N1 C6 1.376(3)
N2 C15 1.367(3)
N2 C14 1.369(3)
N2 C17 1.391(3)
N3 C17 1.333(3)
N3 C16 1.359(3)
C1 C12 1.373(3)
C1 C2 1.380(3)
C2 C3 1.379(3)
C2 H2 0.93
C3 C4 1.390(3)
C3 H3 0.93
C4 C13 1.394(3)
C4 C5 1.474(3)
C5 C17 1.422(3)
C6 C14 1.345(3)
C6 C7 1.485(3)
C7 C18 1.382(3)
C7 C8 1.398(3)
C8 C9 1.377(3)
C8 H8 0.93
C9 C10 1.379(3)
C9 H9 0.93
C10 C19 1.379(3)
C10 C11 1.478(3)
C11 H11 0.93
C12 C13 1.384(3)
C12 H12 0.93
C13 H13 0.93
C14 H14 0.93
C15 C16 1.359(3)
C15 H15 0.93
C16 H16 0.93
C18 C19 1.384(3)
C18 H18 0.93
C19 H19 0.93
